data_7043449
loop_
_publ_author_name
'Machura, Barbara'
'Klemens, Tomasz'
'Czerwi\'nska, Katarzyna Anna'
'Sz\/lapa-Kula, Agata'
'Kula, S\/lawomir'
'Switlicka, Anna'
'Kotowicz, Sonia'
'Siwy, Mariola'
'Bednarczyk, Katarzyna'
'Krompiec, Stanislaw'
'Smolarek, Karolina'
'Mackowski, Sebastian'
'Danikiewicz, Witold'
'Schab-Balcerzak, Ewa'

_publ_section_title
;
 Synthesis, spectroscopic, electrochemical and computational studies of
 rhenium(I) tricarbonyl complexes based on bidentate-coordinated
 2,6-di(thiazol-2-yl)pyridine derivatives
;
_journal_name_full 'Dalton Trans.'
_journal_paper_doi 10.1039/C7DT01948C
_journal_year 2017
_chemical_formula_moiety 'C18 H9 Cl N3 O3 Re S3'
_chemical_formula_sum 'C18 H9 Cl N3 O3 Re S3'
_chemical_formula_weight 633.11
_space_group_crystal_system orthorhombic
_space_group_IT_number 61
_space_group_name_Hall '-P 2ac 2ab'
_space_group_name_H-M_alt 'P b c a'
_symmetry_space_group_name_Hall '-P 2ac 2ab'
_symmetry_space_group_name_H-M 'P b c a'
_atom_sites_solution_hydrogens geom
_audit_creation_method SHELXL-2014/6
_audit_update_record
;
2017-05-25 deposited with the CCDC.
2017-06-26 downloaded from the CCDC.
;
_cell_angle_alpha 90
_cell_angle_beta 90
_cell_angle_gamma 90
_cell_formula_units_Z 8
_cell_length_a 11.6598(3)
_cell_length_b 16.1704(6)
_cell_length_c 20.9566(6)
_cell_measurement_reflns_used 5832
_cell_measurement_temperature 295(2)
_cell_measurement_theta_max 29.2570
_cell_measurement_theta_min 3.6130
_cell_volume 3951.2(2)
_computing_cell_refinement 'CrysAlis RED v. 1.163 (UNIL IC & KUMA 2000)'
_computing_data_collection 'CrysAlis CCD v. 1.163 (UNIL IC & KUMA 2000)'
_computing_data_reduction 'CrysAlis RED v. 1.163 (UNIL IC & KUMA 2000)'
_computing_molecular_graphics 'Mercury (Macrae, J.Appl.Cryst. 41 (2008) 466-470'
_computing_publication_material 'Olex2 (Dolomanov et al., 2009)'
_computing_structure_refinement 'SHELXL-2014/6 (Sheldrick, 2014)'
_computing_structure_solution 'SHELXS-97 (Sheldrick, 1990)'
_diffrn_ambient_temperature 295(2)
_diffrn_measured_fraction_theta_full 0.977
_diffrn_measured_fraction_theta_max 0.998
_diffrn_measurement_device_type 'Oxford Diffraction Gemini A Ultra'
_diffrn_radiation_type MoK\a
_diffrn_radiation_wavelength 0.71073
_diffrn_reflns_av_R_equivalents 0.0395
_diffrn_reflns_av_unetI/netI 0.0355
_diffrn_reflns_Laue_measured_fraction_full 0.977
_diffrn_reflns_Laue_measured_fraction_max 0.998
_diffrn_reflns_limit_h_max 10
_diffrn_reflns_limit_h_min -13
_diffrn_reflns_limit_k_max 12
_diffrn_reflns_limit_k_min -19
_diffrn_reflns_limit_l_max 23
_diffrn_reflns_limit_l_min -24
_diffrn_reflns_number 12761
_diffrn_reflns_point_group_measured_fraction_full 0.977
_diffrn_reflns_point_group_measured_fraction_max 0.998
_diffrn_reflns_theta_full 25.242
_diffrn_reflns_theta_max 25.046
_diffrn_reflns_theta_min 3.495
_exptl_absorpt_coefficient_mu 6.629
_exptl_absorpt_correction_T_max 1.00000
_exptl_absorpt_correction_T_min 0.44644
_exptl_absorpt_correction_type multi-scan
_exptl_absorpt_process_details 'Blessing, Acta Cryst. A51 (1995) 33-38'
_exptl_crystal_colour orange
_exptl_crystal_density_diffrn 2.129
_exptl_crystal_description plate
_exptl_crystal_F_000 2416
_exptl_crystal_size_max 0.07
_exptl_crystal_size_mid 0.06
_exptl_crystal_size_min 0.03
_refine_diff_density_max 0.720
_refine_diff_density_min -0.624
_refine_diff_density_rms 0.110
_refine_ls_extinction_method none
_refine_ls_goodness_of_fit_ref 1.026
_refine_ls_hydrogen_treatment constr
_refine_ls_matrix_type full
_refine_ls_number_parameters 262
_refine_ls_number_reflns 3486
_refine_ls_number_restraints 0
_refine_ls_restrained_S_all 1.026
_refine_ls_R_factor_all 0.0449
_refine_ls_R_factor_gt 0.0282
_refine_ls_shift/su_max 0.002
_refine_ls_shift/su_mean 0.000
_refine_ls_structure_factor_coef Fsqd
_refine_ls_weighting_details 'w=1/[\s^2^(Fo^2^)+(0.0291P)^2^] where P=(Fo^2^+2Fc^2^)/3'
_refine_ls_weighting_scheme calc
_refine_ls_wR_factor_gt 0.0577
_refine_ls_wR_factor_ref 0.0621
_reflns_Friedel_coverage 0.000
_reflns_number_gt 2705
_reflns_number_total 3486
_reflns_threshold_expression 'I > 2\s(I)'
_cod_data_source_file c7dt01948c2.cif
_cod_data_source_block ren488d
_cod_database_code 7043449
_shelx_space_group_comment
;
The symmetry employed for this shelxl refinement is uniquely defined
by the following loop, which should always be used as a source of
symmetry information in preference to the above space-group names.
They are only intended as comments.
;
_shelxl_version_number 2014/6

loop_
_space_group_symop_operation_xyz
'x, y, z'
'-x+1/2, -y, z+1/2'
'x+1/2, -y+1/2, -z'
'-x, y+1/2, -z+1/2'
'-x, -y, -z'
'x-1/2, y, -z-1/2'
'-x-1/2, y-1/2, z'
'x, -y-1/2, z-1/2'

loop_
_atom_site_label
_atom_site_type_symbol
_atom_site_fract_x
_atom_site_fract_y
_atom_site_fract_z
_atom_site_U_iso_or_equiv
_atom_site_adp_type
_atom_site_occupancy
_atom_site_site_symmetry_order
_atom_site_calc_flag
_atom_site_refinement_flags_posn
_atom_site_refinement_flags_adp
Re1 Re 0.20290(2) 0.23001(2) 0.85074(2) 0.02960(9) Uani 1 1 d . .
N1 N 0.0190(3) 0.2230(3) 0.86351(18) 0.0318(10) Uani 1 1 d . .
N2 N 0.1588(3) 0.3277(2) 0.92144(18) 0.0264(9) Uani 1 1 d . .
N3 N 0.3666(3) 0.4281(3) 0.86278(18) 0.0331(10) Uani 1 1 d . .
O1 O 0.4658(3) 0.2367(3) 0.8424(2) 0.0665(14) Uani 1 1 d . .
O2 O 0.2223(4) 0.0808(3) 0.7630(2) 0.0632(12) Uani 1 1 d . .
O3 O 0.1986(3) 0.3412(3) 0.7328(2) 0.0593(12) Uani 1 1 d . .
S1 S -0.16867(10) 0.25553(9) 0.91928(7) 0.0391(3) Uani 1 1 d . .
S2 S 0.46267(11) 0.38685(12) 0.97124(8) 0.0611(5) Uani 1 1 d . .
S3 S 0.15580(10) 0.52235(9) 1.12933(6) 0.0389(3) Uani 1 1 d . .
Cl1 Cl 0.20880(9) 0.14278(9) 0.94831(6) 0.0381(3) Uani 1 1 d . .
C1 C 0.3690(5) 0.2362(3) 0.8476(2) 0.0381(13) Uani 1 1 d . .
C2 C 0.2152(4) 0.1374(4) 0.7965(2) 0.0391(13) Uani 1 1 d . .
C3 C 0.1979(4) 0.3005(4) 0.7775(3) 0.0396(13) Uani 1 1 d . .
C4 C -0.0634(4) 0.1764(4) 0.8339(2) 0.0405(14) Uani 1 1 d . .
H4 H -0.0477 0.1410 0.8001 0.049 Uiso 1 1 calc R U
C5 C -0.1687(4) 0.1865(4) 0.8582(2) 0.0431(14) Uani 1 1 d . .
H5 H -0.2336 0.1591 0.8435 0.052 Uiso 1 1 calc R U
C6 C -0.0239(4) 0.2677(3) 0.9097(2) 0.0293(11) Uani 1 1 d . .
C7 C 0.0506(3) 0.3228(3) 0.9461(2) 0.0256(11) Uani 1 1 d . .
C8 C 0.0149(4) 0.3649(3) 0.9994(2) 0.0266(11) Uani 1 1 d . .
H8 H -0.0597 0.3582 1.0142 0.032 Uiso 1 1 calc R U
C9 C 0.0896(3) 0.4177(3) 1.0314(2) 0.0261(11) Uani 1 1 d . .
C10 C 0.1979(3) 0.4257(3) 1.0046(2) 0.0275(11) Uani 1 1 d . .
H10 H 0.2506 0.4612 1.0235 0.033 Uiso 1 1 calc R U
C11 C 0.2295(3) 0.3825(3) 0.9507(2) 0.0283(11) Uani 1 1 d . .
C12 C 0.3459(4) 0.3972(3) 0.9236(2) 0.0298(11) Uani 1 1 d . .
C13 C 0.5447(5) 0.4171(4) 0.9113(3) 0.0621(19) Uani 1 1 d . .
H13 H 0.6243 0.4203 0.9133 0.075 Uiso 1 1 calc R U
C14 C 0.4841(5) 0.4360(4) 0.8603(3) 0.0613(19) Uani 1 1 d . .
H14 H 0.5200 0.4544 0.8233 0.074 Uiso 1 1 calc R U
C15 C 0.0575(4) 0.4624(3) 1.0886(2) 0.0277(11) Uani 1 1 d . .
C16 C -0.0482(4) 0.4678(3) 1.1171(2) 0.0324(12) Uani 1 1 d . .
H16 H -0.1131 0.4405 1.1022 0.039 Uiso 1 1 calc R U
C17 C -0.0475(4) 0.5192(3) 1.1714(2) 0.0375(13) Uani 1 1 d . .
H17 H -0.1121 0.5293 1.1962 0.045 Uiso 1 1 calc R U
C18 C 0.0560(4) 0.5523(4) 1.1836(2) 0.0433(14) Uani 1 1 d . .
H18 H 0.0711 0.5875 1.2177 0.052 Uiso 1 1 calc R U

loop_
_atom_site_aniso_label
_atom_site_aniso_U_11
_atom_site_aniso_U_22
_atom_site_aniso_U_33
_atom_site_aniso_U_23
_atom_site_aniso_U_13
_atom_site_aniso_U_12
Re1 0.02999(12) 0.03161(15) 0.02719(13) -0.00372(10) 0.00291(8) -0.00192(9)
N1 0.030(2) 0.035(3) 0.031(2) -0.002(2) -0.0034(18) -0.0024(19)
N2 0.0252(18) 0.025(2) 0.029(2) -0.0015(19) -0.0023(17) -0.0014(18)
N3 0.0220(19) 0.048(3) 0.029(2) -0.007(2) -0.0005(17) -0.0008(19)
O1 0.030(2) 0.060(3) 0.110(4) -0.011(3) 0.017(2) -0.0032(19)
O2 0.096(3) 0.047(3) 0.046(3) -0.020(2) 0.008(2) -0.006(2)
O3 0.080(3) 0.056(3) 0.042(2) 0.010(2) 0.010(2) 0.010(2)
S1 0.0270(6) 0.0477(10) 0.0424(8) -0.0045(7) -0.0008(6) -0.0094(6)
S2 0.0340(7) 0.0907(14) 0.0586(10) 0.0062(10) -0.0017(7) -0.0094(8)
S3 0.0328(6) 0.0459(9) 0.0380(7) -0.0111(7) -0.0031(6) -0.0057(6)
Cl1 0.0327(6) 0.0443(9) 0.0372(7) 0.0045(6) 0.0028(5) 0.0049(6)
C1 0.043(3) 0.037(3) 0.034(3) -0.004(3) 0.011(2) 0.000(2)
C2 0.057(3) 0.032(4) 0.029(3) 0.006(3) 0.006(3) -0.005(3)
C3 0.044(3) 0.036(4) 0.039(3) -0.004(3) 0.008(3) -0.003(3)
C4 0.046(3) 0.041(4) 0.035(3) -0.008(3) -0.006(2) -0.009(3)
C5 0.039(3) 0.046(4) 0.044(3) -0.001(3) -0.012(3) -0.018(3)
C6 0.030(2) 0.031(3) 0.026(3) 0.002(2) -0.002(2) -0.003(2)
C7 0.023(2) 0.025(3) 0.029(2) 0.002(2) -0.003(2) -0.003(2)
C8 0.021(2) 0.028(3) 0.031(3) 0.003(2) -0.002(2) 0.001(2)
C9 0.026(2) 0.024(3) 0.028(3) 0.002(2) -0.005(2) 0.003(2)
C10 0.027(2) 0.028(3) 0.028(3) -0.003(2) -0.004(2) -0.004(2)
C11 0.026(2) 0.023(3) 0.036(3) 0.003(2) -0.004(2) 0.000(2)
C12 0.030(2) 0.027(3) 0.033(3) -0.005(2) 0.001(2) -0.005(2)
C13 0.031(3) 0.083(5) 0.072(4) -0.022(4) 0.012(3) -0.019(3)
C14 0.071(4) 0.071(5) 0.042(4) 0.001(3) 0.023(3) -0.027(4)
C15 0.025(2) 0.028(3) 0.030(3) 0.003(2) -0.004(2) 0.001(2)
C16 0.027(2) 0.031(3) 0.039(3) -0.004(3) 0.001(2) -0.001(2)
C17 0.036(3) 0.035(3) 0.041(3) -0.003(3) 0.008(2) 0.003(3)
C18 0.050(3) 0.045(4) 0.035(3) -0.015(3) -0.001(3) -0.003(3)

loop_
_atom_type_symbol
_atom_type_description
_atom_type_scat_dispersion_real
_atom_type_scat_dispersion_imag
_atom_type_scat_source
C C 0.0033 0.0016 'International Tables Vol C Tables 4.2.6.8 and 6.1.1.4'
H H 0.0000 0.0000 'International Tables Vol C Tables 4.2.6.8 and 6.1.1.4'
N N 0.0061 0.0033 'International Tables Vol C Tables 4.2.6.8 and 6.1.1.4'
O O 0.0106 0.0060 'International Tables Vol C Tables 4.2.6.8 and 6.1.1.4'
Cl Cl 0.1484 0.1585 'International Tables Vol C Tables 4.2.6.8 and 6.1.1.4'
Re Re -1.0185 7.2310 'International Tables Vol C Tables 4.2.6.8 and 6.1.1.4'
S S 0.1246 0.1234 'International Tables Vol C Tables 4.2.6.8 and 6.1.1.4'

loop_
_geom_angle_atom_site_label_1
_geom_angle_atom_site_label_2
_geom_angle_atom_site_label_3
_geom_angle
C2 Re1 C3 89.6(2)
C2 Re1 C1 86.9(2)
C3 Re1 C1 88.4(2)
C2 Re1 N1 96.20(19)
C3 Re1 N1 95.77(18)
C1 Re1 N1 174.84(18)
C2 Re1 N2 169.22(18)
C3 Re1 N2 96.0(2)
C1 Re1 N2 102.50(18)
N1 Re1 N2 74.09(14)
C2 Re1 Cl1 92.46(16)
C3 Re1 Cl1 177.98(18)
C1 Re1 Cl1 91.71(16)
N1 Re1 Cl1 84.02(11)
N2 Re1 Cl1 82.03(10)
C6 N1 C4 111.8(4)
C6 N1 Re1 116.2(3)
C4 N1 Re1 131.9(3)
C11 N2 C7 115.3(4)
C11 N2 Re1 128.6(3)
C7 N2 Re1 115.1(3)
C14 N3 C12 104.0(4)
C5 S1 C6 89.3(2)
C13 S2 C12 89.3(3)
C18 S3 C15 92.1(2)
O1 C1 Re1 175.6(5)
O2 C2 Re1 179.6(6)
O3 C3 Re1 177.4(5)
C5 C4 N1 113.8(5)
C5 C4 H4 123.1
N1 C4 H4 123.1
C4 C5 S1 111.5(4)
C4 C5 H5 124.2
S1 C5 H5 124.2
N1 C6 C7 119.8(4)
N1 C6 S1 113.6(3)
C7 C6 S1 126.6(4)
N2 C7 C8 124.0(4)
N2 C7 C6 112.8(4)
C8 C7 C6 123.2(4)
C7 C8 C9 120.4(4)
C7 C8 H8 119.8
C9 C8 H8 119.8
C10 C9 C8 115.5(4)
C10 C9 C15 121.5(4)
C8 C9 C15 122.9(4)
C11 C10 C9 121.9(4)
C11 C10 H10 119.0
C9 C10 H10 119.0
N2 C11 C10 122.6(4)
N2 C11 C12 119.0(4)
C10 C11 C12 118.5(4)
N3 C12 C11 124.5(4)
N3 C12 S2 115.8(3)
C11 C12 S2 119.3(3)
C14 C13 S2 112.0(4)
C14 C13 H13 124.0
S2 C13 H13 124.0
C13 C14 N3 118.7(5)
C13 C14 H14 120.6
N3 C14 H14 120.6
C16 C15 C9 128.6(4)
C16 C15 S3 110.2(4)
C9 C15 S3 121.2(3)
C15 C16 C17 112.6(4)
C15 C16 H16 123.7
C17 C16 H16 123.7
C18 C17 C16 113.2(4)
C18 C17 H17 123.4
C16 C17 H17 123.4
C17 C18 S3 111.9(4)
C17 C18 H18 124.0
S3 C18 H18 124.0

loop_
_geom_bond_atom_site_label_1
_geom_bond_atom_site_label_2
_geom_bond_distance
Re1 C2 1.885(6)
Re1 C3 1.912(6)
Re1 C1 1.940(6)
Re1 N1 2.164(4)
Re1 N2 2.226(4)
Re1 Cl1 2.4851(13)
N1 C6 1.308(6)
N1 C4 1.369(6)
N2 C11 1.359(6)
N2 C7 1.366(5)
N3 C14 1.377(7)
N3 C12 1.389(6)
O1 C1 1.135(6)
O2 C2 1.156(6)
O3 C3 1.145(6)
S1 C5 1.698(6)
S1 C6 1.711(5)
S2 C13 1.654(6)
S2 C12 1.697(5)
S3 C18 1.697(5)
S3 C15 1.726(5)
C4 C5 1.339(7)
C4 H4 0.9300
C5 H5 0.9300
C6 C7 1.459(6)
C7 C8 1.373(6)
C8 C9 1.392(6)
C8 H8 0.9300
C9 C10 1.388(6)
C9 C15 1.449(6)
C10 C11 1.377(7)
C10 H10 0.9300
C11 C12 1.490(6)
C13 C14 1.317(8)
C13 H13 0.9300
C14 H14 0.9300
C15 C16 1.373(6)
C16 C17 1.409(7)
C16 H16 0.9300
C17 C18 1.345(7)
C17 H17 0.9300
C18 H18 0.9300

loop_
_geom_hbond_atom_site_label_D
_geom_hbond_atom_site_label_H
_geom_hbond_atom_site_label_A
_geom_hbond_distance_DH
_geom_hbond_distance_HA
_geom_hbond_distance_DA
_geom_hbond_angle_DHA
_geom_hbond_site_symmetry_A
C8 H8 Cl1 0.93 2.81 3.735(4) 172.7 3_457
C10 H10 S3 0.93 2.67 3.085(5) 108.1 .
C13 H13 S3 0.93 2.87 3.725(5) 153.6 5_667
C16 H16 Cl1 0.93 2.69 3.620(5) 175.6 3_457
